data_1550648
loop_
_publ_author_name
'Onami, Yuika'
'Siddaraju, Budanur P.'
'Anilkumar, Haleyur G.'
'Yathirajan, Hemmige S.'
'Haraguchi, Tomoyuki'
'Akitsu, Takashiro'

_publ_section_title
;
 (<i>Z</i>)-1-Benzoyl-5-benzylidene-2-hydroxy-4-oxo-4,5-dihydro-1<i>H</i>-pyrrole-3-carbonitrile
;
_journal_coeditor_code EB4001
_journal_issue 2
_journal_name_full IUCrData
_journal_page_first x190220
_journal_paper_doi 10.1107/S2414314619002207
_journal_volume 4
_journal_year 2019
_chemical_formula_iupac 'C19 H12 N2 O3'
_chemical_formula_moiety 'C19 H12 N2 O3'
_chemical_formula_sum 'C19 H12 N2 O3'
_chemical_formula_weight 316.31
_chemical_name_systematic (<i>Z</i>)-1-benzoyl-5-benzylidene-2-hydroxy-4-oxo-4,5-dihydro-1<i>H</i>-pyrrole-3-carbonitrile
_space_group_crystal_system orthorhombic
_space_group_IT_number 19
_space_group_name_Hall 'P 2ac 2ab'
_space_group_name_H-M_alt 'P 21 21 21'
_symmetry_space_group_name_Hall 'P 2ac 2ab'
_symmetry_space_group_name_H-M 'P 21 21 21'
_atom_sites_solution_hydrogens geom
_atom_sites_solution_primary direct
_atom_sites_solution_secondary difmap
_cell_angle_alpha 90
_cell_angle_beta 90
_cell_angle_gamma 90
_cell_formula_units_Z 4
_cell_length_a 10.432(2)
_cell_length_b 11.297(2)
_cell_length_c 12.688(2)
_cell_measurement_reflns_used 5372
_cell_measurement_temperature 296
_cell_measurement_theta_max 27.5003
_cell_measurement_theta_min 2.4135
_cell_volume 1495.3(5)
_computing_cell_refinement
;
SAINT (Bruker, 2014)
;
_computing_data_collection
;
APEX2 (Bruker, 2014)
;
_computing_data_reduction
;
SAINT (Bruker, 2014)
;
_computing_molecular_graphics
;
ORTEP-3 for Windows (Farrugia, 2012) and Mercury (Macrae <i>et al.</i>,
2008)
;
_computing_publication_material
;
SHELXTL (Sheldrick, 2008) and publCIF (Westrip, 2010)
;
_computing_structure_refinement
;
SHELXL2014 (Sheldrick, 2015b)
;
_computing_structure_solution
;
SHELXT2014 (Sheldrick, 2015a)
;
_diffrn_ambient_temperature 296
_diffrn_detector_area_resol_mean 8.3333
_diffrn_measured_fraction_theta_full 0.986
_diffrn_measured_fraction_theta_max 0.986
_diffrn_measurement_device_type 'Bruker APEXII CCD'
_diffrn_measurement_method '\f and \w scans'
_diffrn_radiation_type MoK\a
_diffrn_radiation_wavelength 0.71073
_diffrn_reflns_av_R_equivalents 0.0849
_diffrn_reflns_av_unetI/netI 0.0796
_diffrn_reflns_limit_h_max 8
_diffrn_reflns_limit_h_min -13
_diffrn_reflns_limit_k_max 13
_diffrn_reflns_limit_k_min -14
_diffrn_reflns_limit_l_max 16
_diffrn_reflns_limit_l_min -16
_diffrn_reflns_number 8161
_diffrn_reflns_theta_full 27.55
_diffrn_reflns_theta_max 27.55
_diffrn_reflns_theta_min 2.41
_diffrn_source 'fine-focus sealed tube'
_exptl_absorpt_coefficient_mu 0.097
_exptl_absorpt_correction_T_max 0.97
_exptl_absorpt_correction_T_min 0.55
_exptl_absorpt_correction_type multi-scan
_exptl_absorpt_process_details
;
(SADABS; Bruker, 2001)
;
_exptl_crystal_colour yellow
_exptl_crystal_density_diffrn 1.405
_exptl_crystal_density_method 'not measured'
_exptl_crystal_description prism
_exptl_crystal_F_000 656
_exptl_crystal_size_max 0.583
_exptl_crystal_size_mid 0.270
_exptl_crystal_size_min 0.173
_refine_diff_density_max 0.408
_refine_diff_density_min -0.461
_refine_ls_extinction_method none
_refine_ls_goodness_of_fit_ref 1.076
_refine_ls_hydrogen_treatment constr
_refine_ls_matrix_type full
_refine_ls_number_parameters 218
_refine_ls_number_reflns 3341
_refine_ls_number_restraints 0
_refine_ls_restrained_S_all 1.076
_refine_ls_R_factor_all 0.0731
_refine_ls_R_factor_gt 0.0713
_refine_ls_shift/su_max 0.000
_refine_ls_shift/su_mean 0.000
_refine_ls_structure_factor_coef Fsqd
_refine_ls_weighting_details 'w=1/[\s^2^(Fo^2^)+(0.0946P)^2^+0.6486P] where P=(Fo^2^+2Fc^2^)/3'
_refine_ls_weighting_scheme calc
_refine_ls_wR_factor_gt 0.1716
_refine_ls_wR_factor_ref 0.1732
_reflns_number_gt 3139
_reflns_number_total 3341
_reflns_threshold_expression 'I > 2\s(I)'
_cod_data_source_file eb4001sup1.cif
_cod_data_source_block I
_cod_database_code 1550648

loop_
_space_group_symop_operation_xyz
'x, y, z'
'-x+1/2, -y, z+1/2'
'-x, y+1/2, -z+1/2'
'x+1/2, -y+1/2, -z'

loop_
_atom_site_type_symbol
_atom_site_label
_atom_site_fract_x
_atom_site_fract_y
_atom_site_fract_z
_atom_site_U_iso_or_equiv
_atom_site_adp_type
_atom_site_calc_flag
_atom_site_occupancy
O O1 0.3806(2) 0.7264(2) 0.58946(17) 0.0230(5) Uani d 1
O O3 0.7778(2) 0.5105(3) 0.84556(18) 0.0268(6) Uani d 1
O O2 0.6352(3) 0.7026(3) 0.5317(2) 0.0357(7) Uani d 1
H H2 0.5601 0.7133 0.5151 0.054 Uiso calc 1
N N1 0.5311(3) 0.6322(3) 0.6886(2) 0.0179(6) Uani d 1
N N2 0.9763(3) 0.6243(3) 0.6021(2) 0.0299(7) Uani d 1
C C7 0.4168(3) 0.6986(3) 0.6766(2) 0.0177(7) Uani d 1
C C11 0.7122(3) 0.5563(3) 0.7764(2) 0.0191(7) Uani d 1
C C12 0.5681(3) 0.5634(3) 0.7786(2) 0.0176(6) Uani d 1
C C9 0.7491(3) 0.6073(3) 0.6772(3) 0.0194(7) Uani d 1
C C6 0.3488(3) 0.7375(3) 0.7744(2) 0.0184(6) Uani d 1
C C8 0.6403(3) 0.6502(3) 0.6251(2) 0.0173(6) Uani d 1
C C14 0.3553(3) 0.4793(3) 0.8357(3) 0.0209(7) Uani d 1
C C13 0.4949(3) 0.5000(3) 0.8427(2) 0.0192(7) Uani d 1
H H13 0.5366 0.4641 0.8991 0.023 Uiso calc 1
C C10 0.8740(3) 0.6158(3) 0.6366(2) 0.0208(7) Uani d 1
C C1 0.4160(4) 0.7778(3) 0.8625(3) 0.0223(7) Uani d 1
H H1 0.5051 0.7748 0.8639 0.027 Uiso calc 1
C C5 0.2156(3) 0.7417(3) 0.7713(3) 0.0238(7) Uani d 1
H H5 0.1715 0.7168 0.7116 0.029 Uiso calc 1
C C15 0.2784(4) 0.4872(4) 0.9260(3) 0.0263(8) Uani d 1
H H15 0.3152 0.5032 0.9912 0.032 Uiso calc 1
C C19 0.2982(4) 0.4502(3) 0.7397(3) 0.0251(7) Uani d 1
H H19 0.3486 0.4436 0.6796 0.03 Uiso calc 1
C C4 0.1494(4) 0.7839(4) 0.8589(3) 0.0305(9) Uani d 1
H H4 0.0602 0.7845 0.8587 0.037 Uiso calc 1
C C18 0.1670(4) 0.4310(4) 0.7329(3) 0.0320(9) Uani d 1
H H18 0.1304 0.4099 0.6688 0.038 Uiso calc 1
C C16 0.1462(4) 0.4711(4) 0.9175(3) 0.0321(9) Uani d 1
H H16 0.0952 0.4791 0.9771 0.039 Uiso calc 1
C C2 0.3483(4) 0.8226(4) 0.9484(3) 0.0317(9) Uani d 1
H H2A 0.3923 0.8509 1.0069 0.038 Uiso calc 1
C C17 0.0900(4) 0.4435(4) 0.8225(3) 0.0340(9) Uani d 1
H H17 0.0017 0.4333 0.8179 0.041 Uiso calc 1
C C3 0.2154(5) 0.8251(4) 0.9467(3) 0.0351(9) Uani d 1
H H3 0.1704 0.8543 1.0043 0.042 Uiso calc 1

loop_
_atom_site_aniso_label
_atom_site_aniso_U_11
_atom_site_aniso_U_22
_atom_site_aniso_U_33
_atom_site_aniso_U_12
_atom_site_aniso_U_13
_atom_site_aniso_U_23
O1 0.0245(12) 0.0301(13) 0.0143(11) 0.0031(11) -0.0006(9) 0.0009(10)
O3 0.0228(12) 0.0379(15) 0.0197(11) 0.0048(12) -0.0034(9) 0.0032(11)
O2 0.0334(15) 0.0454(18) 0.0284(14) 0.0018(15) 0.0022(12) 0.0046(13)
N1 0.0189(14) 0.0198(13) 0.0150(13) 0.0002(12) 0.0016(9) 0.0027(11)
N2 0.0217(15) 0.0419(19) 0.0261(15) 0.0021(15) 0.0026(12) 0.0079(15)
C7 0.0208(16) 0.0175(14) 0.0147(14) -0.0004(13) 0.0002(11) -0.0002(12)
C11 0.0195(15) 0.0215(15) 0.0162(15) 0.0009(13) -0.0010(12) -0.0024(12)
C12 0.0190(15) 0.0194(15) 0.0144(14) 0.0037(13) -0.0016(11) -0.0011(12)
C9 0.0185(16) 0.0221(16) 0.0178(15) 0.0008(13) 0.0001(11) -0.0026(13)
C6 0.0230(15) 0.0156(14) 0.0165(15) 0.0017(13) 0.0023(11) 0.0021(11)
C8 0.0194(15) 0.0188(14) 0.0138(14) -0.0011(12) 0.0019(12) -0.0025(11)
C14 0.0234(17) 0.0173(15) 0.0219(15) 0.0004(13) 0.0014(12) 0.0063(12)
C13 0.0223(16) 0.0206(16) 0.0148(14) 0.0025(13) 0.0001(11) 0.0034(13)
C10 0.0219(16) 0.0245(17) 0.0161(14) 0.0010(14) -0.0006(12) 0.0013(12)
C1 0.0279(18) 0.0195(15) 0.0195(16) 0.0005(14) -0.0005(12) -0.0021(13)
C5 0.0249(17) 0.0248(16) 0.0215(17) 0.0068(15) 0.0017(12) 0.0051(13)
C15 0.0261(18) 0.0316(19) 0.0211(16) 0.0025(16) 0.0030(13) 0.0091(14)
C19 0.0297(18) 0.0216(16) 0.0240(17) -0.0021(15) 0.0028(13) 0.0036(14)
C4 0.0267(18) 0.036(2) 0.0292(18) 0.0116(16) 0.0082(14) 0.0073(16)
C18 0.0297(19) 0.0320(19) 0.034(2) -0.0049(17) -0.0045(15) 0.0045(16)
C16 0.0242(19) 0.037(2) 0.035(2) 0.0035(17) 0.0097(14) 0.0155(17)
C2 0.047(2) 0.0283(18) 0.0201(17) 0.0029(19) 0.0030(16) -0.0051(14)
C17 0.0204(18) 0.032(2) 0.050(2) -0.0048(17) 0.0012(15) 0.0140(19)
C3 0.046(2) 0.034(2) 0.0249(18) 0.012(2) 0.0153(16) -0.0001(16)

loop_
_atom_type_symbol
_atom_type_description
_atom_type_scat_dispersion_real
_atom_type_scat_dispersion_imag
_atom_type_scat_source
C C 0.0033 0.0016 'International Tables Vol C Tables 4.2.6.8 and 6.1.1.4'
H H 0.0000 0.0000 'International Tables Vol C Tables 4.2.6.8 and 6.1.1.4'
N N 0.0061 0.0033 'International Tables Vol C Tables 4.2.6.8 and 6.1.1.4'
O O 0.0106 0.0060 'International Tables Vol C Tables 4.2.6.8 and 6.1.1.4'

loop_
_geom_angle_atom_site_label_1
_geom_angle_atom_site_label_2
_geom_angle_atom_site_label_3
_geom_angle
C8 O2 H2 109.5
C8 N1 C7 122.9(3)
C8 N1 C12 108.4(3)
C7 N1 C12 126.8(3)
O1 C7 N1 119.9(3)
O1 C7 C6 122.2(3)
N1 C7 C6 117.8(3)
O3 C11 C9 130.2(3)
O3 C11 C12 124.5(3)
C9 C11 C12 105.2(3)
C13 C12 N1 128.8(3)
C13 C12 C11 123.9(3)
N1 C12 C11 106.4(3)
C8 C9 C10 123.7(3)
C8 C9 C11 109.6(3)
C10 C9 C11 126.7(3)
C5 C6 C1 120.9(3)
C5 C6 C7 117.4(3)
C1 C6 C7 121.5(3)
O2 C8 C9 127.5(3)
O2 C8 N1 122.9(3)
C9 C8 N1 109.6(3)
C19 C14 C15 119.0(3)
C19 C14 C13 120.7(3)
C15 C14 C13 120.3(3)
C12 C13 C14 128.0(3)
C12 C13 H13 116.0
C14 C13 H13 116.0
N2 C10 C9 178.9(4)
C2 C1 C6 119.4(3)
C2 C1 H1 120.3
C6 C1 H1 120.3
C6 C5 C4 119.0(3)
C6 C5 H5 120.5
C4 C5 H5 120.5
C16 C15 C14 119.6(4)
C16 C15 H15 120.2
C14 C15 H15 120.2
C18 C19 C14 120.8(3)
C18 C19 H19 119.6
C14 C19 H19 119.6
C3 C4 C5 120.6(4)
C3 C4 H4 119.7
C5 C4 H4 119.7
C19 C18 C17 120.0(4)
C19 C18 H18 120.0
C17 C18 H18 120.0
C17 C16 C15 121.3(4)
C17 C16 H16 119.4
C15 C16 H16 119.4
C3 C2 C1 120.1(4)
C3 C2 H2A 119.9
C1 C2 H2A 119.9
C16 C17 C18 119.3(3)
C16 C17 H17 120.4
C18 C17 H17 120.4
C2 C3 C4 120.1(4)
C2 C3 H3 120.0
C4 C3 H3 120.0

loop_
_geom_bond_atom_site_label_1
_geom_bond_atom_site_label_2
_geom_bond_distance
O1 C7 1.211(4)
O3 C11 1.228(4)
O2 C8 1.326(4)
O2 H2 0.82
N1 C8 1.410(4)
N1 C7 1.416(4)
N1 C12 1.434(4)
N2 C10 1.157(5)
C7 C6 1.495(4)
C11 C9 1.436(4)
C11 C12 1.506(4)
C12 C13 1.326(5)
C9 C8 1.401(5)
C9 C10 1.405(5)
C6 C5 1.391(5)
C6 C1 1.396(5)
C14 C19 1.395(5)
C14 C15 1.401(5)
C14 C13 1.478(5)
C13 H13 0.93
C1 C2 1.394(5)
C1 H1 0.93
C5 C4 1.393(5)
C5 H5 0.93
C15 C16 1.395(6)
C15 H15 0.93
C19 C18 1.388(6)
C19 H19 0.93
C4 C3 1.390(6)
C4 H4 0.93
C18 C17 1.400(6)
C18 H18 0.93
C16 C17 1.376(6)
C16 H16 0.93
C2 C3 1.387(6)
C2 H2A 0.93
C17 H17 0.93
C3 H3 0.93

loop_
_geom_hbond_atom_site_label_D
_geom_hbond_atom_site_label_H
_geom_hbond_atom_site_label_A
_geom_hbond_site_symmetry_A
_geom_hbond_distance_DH
_geom_hbond_distance_HA
_geom_hbond_distance_DA
_geom_hbond_angle_DHA
_geom_hbond_publ_flag
O2 H2 O1 . 0.82 2.10 2.769(4) 138.3 y
O2 H2 N2 4_466 0.82 2.52 3.074(5) 126.2 y

loop_
_geom_torsion_atom_site_label_1
_geom_torsion_atom_site_label_2
_geom_torsion_atom_site_label_3
_geom_torsion_atom_site_label_4
_geom_torsion
C8 N1 C7 O1 37.5(5)
C12 N1 C7 O1 -160.3(3)
C8 N1 C7 C6 -139.2(3)
C12 N1 C7 C6 23.0(5)
C8 N1 C12 C13 -160.3(3)
C7 N1 C12 C13 35.5(5)
C8 N1 C12 C11 9.1(3)
C7 N1 C12 C11 -155.2(3)
O3 C11 C12 C13 -15.1(5)
C9 C11 C12 C13 162.1(3)
O3 C11 C12 N1 174.9(3)
C9 C11 C12 N1 -7.9(3)
O3 C11 C9 C8 -179.2(3)
C12 C11 C9 C8 3.9(4)
O3 C11 C9 C10 0.1(6)
C12 C11 C9 C10 -176.9(3)
O1 C7 C6 C5 37.8(5)
N1 C7 C6 C5 -145.5(3)
O1 C7 C6 C1 -136.7(4)
N1 C7 C6 C1 39.9(4)
C10 C9 C8 O2 1.1(6)
C11 C9 C8 O2 -179.7(3)
C10 C9 C8 N1 -177.6(3)
C11 C9 C8 N1 1.7(4)
C7 N1 C8 O2 -20.6(5)
C12 N1 C8 O2 174.4(3)
C7 N1 C8 C9 158.1(3)
C12 N1 C8 C9 -6.9(4)
N1 C12 C13 C14 2.9(6)
C11 C12 C13 C14 -164.8(3)
C19 C14 C13 C12 45.2(6)
C15 C14 C13 C12 -135.6(4)
C5 C6 C1 C2 0.2(5)
C7 C6 C1 C2 174.5(3)
C1 C6 C5 C4 -1.8(5)
C7 C6 C5 C4 -176.4(3)
C19 C14 C15 C16 -2.7(5)
C13 C14 C15 C16 178.0(4)
C15 C14 C19 C18 0.9(6)
C13 C14 C19 C18 -179.8(3)
C6 C5 C4 C3 2.3(6)
C14 C19 C18 C17 1.5(6)
C14 C15 C16 C17 2.2(6)
C6 C1 C2 C3 1.1(6)
C15 C16 C17 C18 0.2(6)
C19 C18 C17 C16 -2.1(6)
C1 C2 C3 C4 -0.6(6)
C5 C4 C3 C2 -1.1(6)

_cod_database_fobs_code 1550648
